data_7159395
loop_
_publ_author_name
'Debnath, Shubham'
'Chauhan, Sachin'
'Kumara Swamy, K. C.'

_publ_section_title
;
 (3 + 3) Annulation of acetoxy allenoates with enolisable carbonyl
 substrates leading to fused pyrans.
;
_journal_issue 24
_journal_name_full 'Organic &amp; biomolecular chemistry'
_journal_page_first 5021
_journal_page_last 5032
_journal_paper_doi 10.1039/d3ob00597f
_journal_volume 21
_journal_year 2023
_chemical_formula_moiety 'C36 H28 N2 O3'
_chemical_formula_sum 'C36 H28 N2 O3'
_chemical_formula_weight 536.60
_space_group_crystal_system triclinic
_space_group_IT_number 2
_space_group_name_Hall '-P 1'
_space_group_name_H-M_alt 'P -1'
_atom_sites_solution_hydrogens geom
_atom_sites_solution_primary dual
_audit_creation_date 2023-03-10
_audit_creation_method
;
Olex2 1.3-ac4
(compiled 2018.12.18 svn.r3554 for Rigaku Oxford Diffraction, GUI svn.r1)
;
_audit_update_record
;
2023-04-18 deposited with the CCDC.	2023-05-24 downloaded from the CCDC.
;
_cell_angle_alpha 100.268(3)
_cell_angle_beta 113.577(3)
_cell_angle_gamma 98.024(3)
_cell_formula_units_Z 2
_cell_length_a 10.5236(3)
_cell_length_b 11.4554(5)
_cell_length_c 12.9859(4)
_cell_measurement_reflns_used 4826
_cell_measurement_temperature 298.0
_cell_measurement_theta_max 21.3200
_cell_measurement_theta_min 2.1110
_cell_volume 1372.68(10)
_computing_cell_refinement 'CrysAlisPro 1.171.40.35a (Rigaku OD, 2018)'
_computing_data_collection 'CrysAlisPro 1.171.40.35a (Rigaku OD, 2018)'
_computing_data_reduction 'CrysAlisPro 1.171.40.35a (Rigaku OD, 2018)'
_computing_molecular_graphics 'Olex2 (Dolomanov et al., 2009)'
_computing_publication_material 'Olex2 (Dolomanov et al., 2009)'
_computing_structure_refinement 'ShelXL (Sheldrick, 2015)'
_computing_structure_solution 'ShelXT (Sheldrick, 2015)'
_diffrn_ambient_environment air
_diffrn_ambient_temperature 298.0
_diffrn_detector 'CCD plate'
_diffrn_detector_area_resol_mean 10.0000
_diffrn_detector_type HyPix3000
_diffrn_measured_fraction_theta_full 0.999
_diffrn_measured_fraction_theta_max 0.999
_diffrn_measurement_details
;
List of Runs (angles in degrees, time in seconds):

  # Type    Start    End  Width  t~exp~   \w     \q     \k     \f   Frames
#--------------------------------------------------------------------------
  1  \w    -63.00  98.00   0.50    4.00    --   16.22   9.00  -0.00  322
  2  \w     13.00  43.00   0.50    4.00    --  -15.60-131.00 -19.25   60
  3  \w     10.00  71.00   0.50    4.00    --   16.22-125.00   0.00  122
  4  \w    -37.00  21.00   0.50    4.00    --  -15.60 -94.00  60.00  116
  5  \w    -37.00  21.00   0.50    4.00    --  -15.60 -94.00 120.00  116
  6  \w    -54.00  41.00   0.50    4.00    --   16.22 -45.00  90.00  190
  7  \w     -8.00  86.00   0.50    4.00    --   16.22  45.00  60.00  188
  8  \w    -37.00  21.00   0.50    4.00    --  -15.60 -94.00 -60.00  116
  9  \w     10.00  71.00   0.50    4.00    --   16.22-125.00-120.00  122
 10  \w    -37.00  21.00   0.50    4.00    --  -15.60 -94.00-150.00  116
 11  \w    -65.00  95.00   0.50    4.00    --   16.22  -9.00-175.00  320
 12  \w    -70.00 -10.00   0.50    4.00    --  -15.60 125.00 -60.00  120
 13  \w    -70.00 -10.00   0.50    4.00    --  -15.60 125.00-120.00  120
 14  \w    -70.00 -10.00   0.50    4.00    --  -15.60 125.00-150.00  120
 15  \w    -97.00  63.00   0.50    4.00    --  -15.60  -9.00-175.00  320
 16  \w    -70.00 -10.00   0.50    4.00    --  -15.60 125.00 -30.00  120
 17  \w    -70.00 -10.00   0.50    4.00    --  -15.60 125.00   0.00  120
 18  \w    -70.00 -10.00   0.50    4.00    --  -15.60 125.00  60.00  120
 19  \w    -95.00  66.00   0.50    4.00    --  -15.60   9.00  -0.00  322
 20  \w    -86.00   9.00   0.50    4.00    --  -15.60 -45.00 150.00  190
 21  \w    -89.00   9.00   0.50    4.00    --  -15.60 -30.00   0.00  196
;
_diffrn_measurement_device 'four-circle diffractometer'
_diffrn_measurement_device_type 'XtaLAB Synergy, Single source at offset/far, HyPix3000'
_diffrn_measurement_method '\w scans'
_diffrn_orient_matrix_type 'CrysAlisPro convention (1999,Acta A55,543-557)'
_diffrn_orient_matrix_UB_11 0.0556001000
_diffrn_orient_matrix_UB_12 -0.0276897000
_diffrn_orient_matrix_UB_13 -0.0016998000
_diffrn_orient_matrix_UB_21 -0.0411481000
_diffrn_orient_matrix_UB_22 -0.0575873000
_diffrn_orient_matrix_UB_23 -0.0061077000
_diffrn_orient_matrix_UB_31 -0.0306018000
_diffrn_orient_matrix_UB_32 -0.0102828000
_diffrn_orient_matrix_UB_33 -0.0613562000
_diffrn_radiation_monochromator mirror
_diffrn_radiation_probe x-ray
_diffrn_radiation_type MoK\a
_diffrn_radiation_wavelength 0.71073
_diffrn_reflns_av_R_equivalents 0.2935
_diffrn_reflns_av_unetI/netI 0.2577
_diffrn_reflns_Laue_measured_fraction_full 0.999
_diffrn_reflns_Laue_measured_fraction_max 0.999
_diffrn_reflns_limit_h_max 12
_diffrn_reflns_limit_h_min -12
_diffrn_reflns_limit_k_max 13
_diffrn_reflns_limit_k_min -13
_diffrn_reflns_limit_l_max 15
_diffrn_reflns_limit_l_min -15
_diffrn_reflns_number 29773
_diffrn_reflns_point_group_measured_fraction_full 0.999
_diffrn_reflns_point_group_measured_fraction_max 0.999
_diffrn_reflns_theta_full 25.000
_diffrn_reflns_theta_max 25.027
_diffrn_reflns_theta_min 2.121
_diffrn_source 'micro-focus sealed X-ray tube'
_diffrn_source_type 'PhotonJet (Mo) X-ray Source'
_exptl_absorpt_coefficient_mu 0.083
_exptl_absorpt_correction_T_max 1.00000
_exptl_absorpt_correction_T_min 0.36531
_exptl_absorpt_correction_type multi-scan
_exptl_absorpt_process_details
;
CrysAlisPro 1.171.40.35a (Rigaku Oxford Diffraction, 2018)
Empirical absorption correction using spherical harmonics,
 implemented in SCALE3 ABSPACK scaling algorithm.
;
_exptl_crystal_colour 'metallic yellowish yellow'
_exptl_crystal_colour_lustre metallic
_exptl_crystal_colour_modifier yellowish
_exptl_crystal_colour_primary yellow
_exptl_crystal_density_diffrn 1.298
_exptl_crystal_description plate
_exptl_crystal_F_000 564
_exptl_crystal_recrystallization_method 'Re-crystallisation from solvent'
_exptl_crystal_size_max 0.2
_exptl_crystal_size_mid 0.14
_exptl_crystal_size_min 0.1
_refine_diff_density_max 0.245
_refine_diff_density_min -0.378
_refine_diff_density_rms 0.068
_refine_ls_extinction_method none
_refine_ls_goodness_of_fit_ref 1.042
_refine_ls_hydrogen_treatment constr
_refine_ls_matrix_type full
_refine_ls_number_parameters 371
_refine_ls_number_reflns 4864
_refine_ls_number_restraints 0
_refine_ls_restrained_S_all 1.042
_refine_ls_R_factor_all 0.2760
_refine_ls_R_factor_gt 0.1228
_refine_ls_shift/su_max 0.000
_refine_ls_shift/su_mean 0.000
_refine_ls_structure_factor_coef Fsqd
_refine_ls_weighting_details 'w=1/[\s^2^(Fo^2^)+(0.0635P)^2^+3.2528P] where P=(Fo^2^+2Fc^2^)/3'
_refine_ls_weighting_scheme calc
_refine_ls_wR_factor_gt 0.2528
_refine_ls_wR_factor_ref 0.4444
_reflns_Friedel_coverage 0.000
_reflns_number_gt 1591
_reflns_number_total 4864
_reflns_threshold_expression 'I > 2\s(I)'
_cod_data_source_file d3ob00597f2.cif
_cod_data_source_block Compound8al
_cod_depositor_comments 'Adding full bibliography for 7159392--7159395.cif.'
_cod_original_cell_volume 1372.67(9)
_cod_database_code 7159395
_shelx_shelxl_version_number 2018/3
_chemical_oxdiff_formula 'C H N O'
_shelx_space_group_comment
;
The symmetry employed for this shelxl refinement is uniquely defined
by the following loop, which should always be used as a source of
symmetry information in preference to the above space-group names.
They are only intended as comments.
;
_shelx_estimated_absorpt_t_max 0.992
_shelx_estimated_absorpt_t_min 0.984
_reflns_odcompleteness_completeness 99.98
_reflns_odcompleteness_iscentric 1
_reflns_odcompleteness_theta 26.32
_olex2_refinement_description
;
1. Fixed Uiso
 At 1.2 times of:
  All C(H) groups, All C(H,H) groups
 At 1.5 times of:
  All C(H,H,H) groups
2.a Ternary CH refined with riding coordinates:
 C3(H3)
2.b Secondary CH2 refined with riding coordinates:
 C33(H33A,H33B), C35(H35A,H35B)
2.c Aromatic/amide H refined with riding coordinates:
 C25(H25), C4(H4), C27(H27), C30(H30), C12(H12), C20(H20), C11(H11), C28(H28),
 C23(H23), C22(H22), C8(H8), C29(H29), C21(H21), C14(H14), C10(H10), C18(H18),
 C15(H15), C9(H9), C16(H16), C17(H17)
2.d Idealised Me refined as rotating group:
 C36(H36A,H36B,H36C)
;
_olex2_submission_special_instructions 'No special instructions were received'
_oxdiff_exptl_absorpt_empirical_details
;
Empirical correction (ABSPACK) includes:
- Absorption correction using spherical harmonics
- Frame scaling
;
_oxdiff_exptl_absorpt_empirical_full_max 4.910
_oxdiff_exptl_absorpt_empirical_full_min 0.291

loop_
_space_group_symop_operation_xyz
'x, y, z'
'-x, -y, -z'

loop_
_atom_site_label
_atom_site_type_symbol
_atom_site_fract_x
_atom_site_fract_y
_atom_site_fract_z
_atom_site_U_iso_or_equiv
_atom_site_adp_type
_atom_site_occupancy
_atom_site_site_symmetry_order
_atom_site_calc_flag
_atom_site_refinement_flags_posn
_atom_site_refinement_flags_adp
_atom_site_refinement_flags_occupancy
_atom_site_disorder_assembly
_atom_site_disorder_group
O1 O 0.4215(6) 0.2403(7) 0.7544(5) 0.080(2) Uani 1 1 d . . . . .
N1 N 0.6436(7) 0.3814(9) 0.8372(5) 0.068(2) Uani 1 1 d . . . . .
N2 N 0.6973(7) 0.5047(9) 0.8822(5) 0.073(2) Uani 1 1 d . . . . .
O2 O 0.3249(8) -0.0319(8) 0.6267(6) 0.105(3) Uani 1 1 d . . . . .
C31 C 0.1650(7) 0.6229(9) 0.7371(6) 0.062(3) Uani 1 1 d . . . . .
C19 C 0.2410(7) 0.5218(9) 0.5974(6) 0.064(3) Uani 1 1 d . . . . .
C24 C 0.1734(8) 0.5905(9) 0.5208(6) 0.065(3) Uani 1 1 d . . . . .
C26 C 0.0993(8) 0.6930(10) 0.6598(6) 0.071(3) Uani 1 1 d . . . . .
C7 C 0.7388(9) 0.3052(12) 0.8302(6) 0.070(3) Uani 1 1 d . . . . .
C32 C 0.2361(7) 0.5379(9) 0.7068(6) 0.059(3) Uani 1 1 d . . . . .
C6 C 0.5006(8) 0.3550(12) 0.8033(6) 0.068(3) Uani 1 1 d . . . . .
C2 C 0.4584(8) 0.4581(10) 0.8237(6) 0.064(3) Uani 1 1 d . . . . .
C1 C 0.5851(9) 0.5541(11) 0.8733(6) 0.069(3) Uani 1 1 d . . . . .
C3 C 0.3028(8) 0.4548(10) 0.7888(6) 0.070(3) Uani 1 1 d . . . . .
H3 H 0.293325 0.483184 0.860627 0.085 Uiso 1 1 calc R . . . .
C25 C 0.1030(8) 0.6747(9) 0.5516(6) 0.070(3) Uani 1 1 d . . . . .
H25 H 0.058067 0.718959 0.500005 0.084 Uiso 1 1 calc R . . . .
C4 C 0.2211(9) 0.3258(12) 0.7373(7) 0.076(3) Uani 1 1 d . . . . .
H4 H 0.122794 0.310942 0.711351 0.091 Uiso 1 1 calc R . . . .
O3 O 0.1727(9) 0.0357(8) 0.4865(6) 0.129(3) Uani 1 1 d . . . . .
C27 C 0.0280(8) 0.7803(10) 0.6899(7) 0.078(3) Uani 1 1 d . . . . .
H27 H -0.013946 0.825455 0.638170 0.094 Uiso 1 1 calc R . . . .
C5 C 0.2761(8) 0.2301(12) 0.7252(7) 0.076(3) Uani 1 1 d . . . . .
C30 C 0.1496(8) 0.6444(10) 0.8444(6) 0.074(3) Uani 1 1 d . . . . .
H30 H 0.186723 0.598330 0.896711 0.089 Uiso 1 1 calc R . . . .
C12 C 0.8811(8) 0.3622(10) 0.8694(6) 0.074(3) Uani 1 1 d . . . . .
H12 H 0.910865 0.446583 0.897887 0.089 Uiso 1 1 calc R . . . .
C33 C 0.1985(9) 0.0998(10) 0.6796(7) 0.084(3) Uani 1 1 d . . . . .
H33A H 0.096808 0.094998 0.648665 0.101 Uiso 1 1 calc R . . . .
H33B H 0.224024 0.060910 0.743244 0.101 Uiso 1 1 calc R . . . .
C20 C 0.3086(8) 0.4343(9) 0.5574(6) 0.069(3) Uani 1 1 d . . . . .
H20 H 0.350756 0.384800 0.604099 0.083 Uiso 1 1 calc R . . . .
C11 C 0.9777(10) 0.2950(12) 0.8665(7) 0.084(4) Uani 1 1 d . . . . .
H11 H 1.073744 0.332898 0.895886 0.101 Uiso 1 1 calc R . . . .
C13 C 0.6128(9) 0.6847(12) 0.9148(7) 0.075(3) Uani 1 1 d . . . . .
C28 C 0.0204(9) 0.7984(10) 0.7929(7) 0.083(3) Uani 1 1 d . . . . .
H28 H -0.025706 0.856151 0.812267 0.099 Uiso 1 1 calc R . . . .
C23 C 0.1775(9) 0.5749(10) 0.4094(6) 0.078(3) Uani 1 1 d . . . . .
H23 H 0.132903 0.620540 0.359153 0.094 Uiso 1 1 calc R . . . .
C34 C 0.2301(10) 0.0300(11) 0.5850(9) 0.087(4) Uani 1 1 d . . . . .
C22 C 0.2451(10) 0.4951(10) 0.3781(7) 0.081(3) Uani 1 1 d . . . . .
H22 H 0.248574 0.486734 0.306709 0.097 Uiso 1 1 calc R . . . .
C8 C 0.6949(10) 0.1830(13) 0.7868(8) 0.093(4) Uani 1 1 d . . . . .
H8 H 0.599500 0.145066 0.760598 0.111 Uiso 1 1 calc R . . . .
C29 C 0.0830(9) 0.7290(11) 0.8706(7) 0.083(3) Uani 1 1 d . . . . .
H29 H 0.078216 0.742007 0.941536 0.100 Uiso 1 1 calc R . . . .
C21 C 0.3114(9) 0.4235(10) 0.4524(7) 0.084(3) Uani 1 1 d . . . . .
H21 H 0.357624 0.368120 0.429233 0.100 Uiso 1 1 calc R . . . .
C14 C 0.5328(10) 0.7367(13) 0.9634(8) 0.088(4) Uani 1 1 d . . . . .
H14 H 0.456295 0.687858 0.966027 0.105 Uiso 1 1 calc R . . . .
C10 C 0.9322(10) 0.1721(13) 0.8202(8) 0.089(4) Uani 1 1 d . . . . .
H10 H 0.997234 0.126921 0.814912 0.107 Uiso 1 1 calc R . . . .
C18 C 0.7228(11) 0.7591(14) 0.9077(9) 0.095(4) Uani 1 1 d . . . . .
H18 H 0.775108 0.725273 0.872213 0.114 Uiso 1 1 calc R . . . .
C15 C 0.5666(14) 0.8627(15) 1.0086(9) 0.107(4) Uani 1 1 d . . . . .
H15 H 0.513190 0.897253 1.042583 0.128 Uiso 1 1 calc R . . . .
C9 C 0.7912(10) 0.1132(12) 0.7808(9) 0.107(4) Uani 1 1 d . . . . .
H9 H 0.761338 0.028901 0.750978 0.129 Uiso 1 1 calc R . . . .
C16 C 0.6775(13) 0.9369(13) 1.0037(10) 0.112(4) Uani 1 1 d . . . . .
H16 H 0.699567 1.020936 1.033812 0.135 Uiso 1 1 calc R . . . .
C17 C 0.7549(12) 0.8841(15) 0.9534(10) 0.116(5) Uani 1 1 d . . . . .
H17 H 0.830433 0.933261 0.949807 0.139 Uiso 1 1 calc R . . . .
C35 C 0.3629(14) -0.0989(14) 0.5427(13) 0.147(6) Uani 1 1 d . . . . .
H35A H 0.406086 -0.043626 0.510928 0.176 Uiso 1 1 calc R . . . .
H35B H 0.279149 -0.155199 0.479404 0.176 Uiso 1 1 calc R . . . .
C36 C 0.4704(14) -0.1693(14) 0.6090(16) 0.209(9) Uani 1 1 d . . . . .
H36A H 0.488401 -0.225029 0.554653 0.313 Uiso 1 1 calc GR . . . .
H36B H 0.431492 -0.213886 0.649772 0.313 Uiso 1 1 calc GR . . . .
H36C H 0.558056 -0.112488 0.663614 0.313 Uiso 1 1 calc GR . . . .

loop_
_atom_site_aniso_label
_atom_site_aniso_U_11
_atom_site_aniso_U_22
_atom_site_aniso_U_33
_atom_site_aniso_U_23
_atom_site_aniso_U_13
_atom_site_aniso_U_12
O1 0.040(3) 0.122(7) 0.064(3) 0.010(4) 0.017(3) 0.008(4)
N1 0.035(4) 0.108(8) 0.048(4) 0.009(4) 0.012(3) 0.009(5)
N2 0.045(4) 0.105(8) 0.048(4) 0.004(4) 0.007(3) 0.009(5)
O2 0.067(4) 0.124(8) 0.111(6) 0.027(5) 0.028(4) 0.022(5)
C31 0.037(4) 0.103(9) 0.042(4) 0.015(5) 0.015(3) 0.013(5)
C19 0.041(4) 0.106(9) 0.040(4) 0.016(5) 0.014(3) 0.016(5)
C24 0.045(4) 0.103(9) 0.044(4) 0.019(5) 0.016(4) 0.010(5)
C26 0.040(4) 0.115(10) 0.050(4) 0.019(5) 0.013(4) 0.016(5)
C7 0.044(5) 0.114(10) 0.044(4) 0.010(5) 0.019(4) 0.012(6)
C32 0.039(4) 0.095(8) 0.042(4) 0.018(5) 0.018(3) 0.012(5)
C6 0.030(4) 0.116(10) 0.043(4) 0.012(5) 0.009(4) 0.006(6)
C2 0.038(4) 0.110(9) 0.039(4) 0.015(5) 0.013(3) 0.017(6)
C1 0.053(5) 0.105(10) 0.043(4) 0.017(5) 0.016(4) 0.019(6)
C3 0.039(4) 0.131(10) 0.041(4) 0.022(5) 0.014(4) 0.025(6)
C25 0.045(4) 0.111(9) 0.045(4) 0.024(5) 0.012(4) 0.012(5)
C4 0.035(4) 0.134(11) 0.054(5) 0.025(6) 0.017(4) 0.011(6)
O3 0.120(6) 0.181(10) 0.074(5) 0.026(5) 0.029(4) 0.046(6)
C27 0.052(5) 0.122(10) 0.062(5) 0.026(6) 0.025(4) 0.026(6)
C5 0.033(5) 0.126(11) 0.058(5) 0.022(6) 0.016(4) 0.004(6)
C30 0.049(5) 0.128(10) 0.051(4) 0.028(5) 0.021(4) 0.036(6)
C12 0.045(5) 0.121(10) 0.055(5) 0.024(5) 0.021(4) 0.017(6)
C33 0.044(5) 0.123(11) 0.071(6) 0.021(6) 0.017(4) 0.005(6)
C20 0.054(5) 0.106(9) 0.048(4) 0.020(5) 0.021(4) 0.024(5)
C11 0.047(5) 0.139(12) 0.060(5) 0.021(7) 0.023(4) 0.011(7)
C13 0.047(5) 0.112(11) 0.051(5) 0.013(6) 0.011(4) 0.014(7)
C28 0.064(6) 0.115(10) 0.066(5) 0.007(6) 0.029(5) 0.030(6)
C23 0.068(6) 0.120(10) 0.044(4) 0.024(5) 0.023(4) 0.018(6)
C34 0.057(6) 0.118(11) 0.066(6) 0.014(7) 0.016(5) 0.002(7)
C22 0.076(6) 0.114(10) 0.051(5) 0.022(6) 0.030(5) 0.007(7)
C8 0.042(5) 0.133(12) 0.080(7) 0.006(7) 0.014(5) 0.018(7)
C29 0.061(6) 0.133(11) 0.054(5) 0.023(6) 0.024(4) 0.024(7)
C21 0.072(6) 0.133(11) 0.057(5) 0.024(6) 0.039(5) 0.028(7)
C14 0.059(6) 0.123(12) 0.062(6) 0.018(7) 0.012(5) 0.016(7)
C10 0.059(6) 0.140(12) 0.071(6) 0.017(7) 0.032(5) 0.029(7)
C18 0.064(7) 0.119(12) 0.088(7) 0.016(8) 0.028(5) 0.010(8)
C15 0.091(9) 0.134(14) 0.078(7) 0.014(8) 0.025(6) 0.033(10)
C9 0.056(6) 0.130(12) 0.115(8) 0.001(8) 0.030(6) 0.021(7)
C16 0.079(8) 0.112(13) 0.117(9) 0.023(8) 0.018(7) 0.020(9)
C17 0.071(8) 0.136(15) 0.109(9) 0.012(9) 0.020(7) 0.008(9)
C35 0.109(10) 0.133(14) 0.211(15) 0.013(12) 0.097(11) 0.021(10)
C36 0.075(9) 0.140(16) 0.35(2) -0.003(15) 0.054(12) 0.030(10)

loop_
_atom_type_symbol
_atom_type_description
_atom_type_scat_dispersion_real
_atom_type_scat_dispersion_imag
_atom_type_scat_source
C C 0.0033 0.0016 'International Tables Vol C Tables 4.2.6.8 and 6.1.1.4'
H H 0.0000 0.0000 'International Tables Vol C Tables 4.2.6.8 and 6.1.1.4'
N N 0.0061 0.0033 'International Tables Vol C Tables 4.2.6.8 and 6.1.1.4'
O O 0.0106 0.0060 'International Tables Vol C Tables 4.2.6.8 and 6.1.1.4'

loop_
_geom_angle_atom_site_label_1
_geom_angle_atom_site_label_2
_geom_angle_atom_site_label_3
_geom_angle
_geom_angle_site_symmetry_1
_geom_angle_site_symmetry_3
_geom_angle_publ_flag
C6 O1 C5 113.8(8) . . ?
N2 N1 C7 118.8(7) . . ?
C6 N1 N2 109.5(9) . . ?
C6 N1 C7 131.7(10) . . ?
C1 N2 N1 106.5(8) . . ?
C34 O2 C35 114.7(10) . . ?
C26 C31 C30 115.4(8) . . ?
C32 C31 C26 120.4(7) . . ?
C32 C31 C30 124.2(8) . . ?
C24 C19 C32 119.7(8) . . ?
C24 C19 C20 117.0(7) . . ?
C32 C19 C20 123.3(8) . . ?
C19 C24 C23 120.2(9) . . ?
C25 C24 C19 120.6(7) . . ?
C25 C24 C23 119.2(8) . . ?
C25 C26 C31 119.5(9) . . ?
C25 C26 C27 119.5(9) . . ?
C27 C26 C31 121.0(7) . . ?
C12 C7 N1 117.3(10) . . ?
C8 C7 N1 122.8(8) . . ?
C8 C7 C12 119.9(10) . . ?
C31 C32 C19 119.4(8) . . ?
C31 C32 C3 121.0(6) . . ?
C19 C32 C3 119.6(8) . . ?
O1 C6 N1 121.6(10) . . ?
C2 C6 O1 128.7(8) . . ?
C2 C6 N1 109.7(10) . . ?
C6 C2 C1 105.4(8) . . ?
C6 C2 C3 120.4(9) . . ?
C1 C2 C3 134.0(10) . . ?
N2 C1 C2 108.9(10) . . ?
N2 C1 C13 117.7(9) . . ?
C2 C1 C13 133.3(9) . . ?
C32 C3 H3 106.8 . . ?
C2 C3 C32 116.4(7) . . ?
C2 C3 H3 106.8 . . ?
C4 C3 C32 111.1(6) . . ?
C4 C3 C2 108.4(8) . . ?
C4 C3 H3 106.8 . . ?
C24 C25 C26 120.4(8) . . ?
C24 C25 H25 119.8 . . ?
C26 C25 H25 119.8 . . ?
C3 C4 H4 117.2 . . ?
C5 C4 C3 125.7(8) . . ?
C5 C4 H4 117.2 . . ?
C26 C27 H27 119.6 . . ?
C28 C27 C26 120.8(9) . . ?
C28 C27 H27 119.6 . . ?
O1 C5 C33 110.1(10) . . ?
C4 C5 O1 122.9(10) . . ?
C4 C5 C33 127.0(8) . . ?
C31 C30 H30 119.1 . . ?
C29 C30 C31 121.9(9) . . ?
C29 C30 H30 119.1 . . ?
C7 C12 H12 119.8 . . ?
C11 C12 C7 120.4(11) . . ?
C11 C12 H12 119.8 . . ?
C5 C33 H33A 108.9 . . ?
C5 C33 H33B 108.9 . . ?
C5 C33 C34 113.4(8) . . ?
H33A C33 H33B 107.7 . . ?
C34 C33 H33A 108.9 . . ?
C34 C33 H33B 108.9 . . ?
C19 C20 H20 119.5 . . ?
C21 C20 C19 120.9(9) . . ?
C21 C20 H20 119.5 . . ?
C12 C11 H11 120.3 . . ?
C10 C11 C12 119.4(10) . . ?
C10 C11 H11 120.3 . . ?
C14 C13 C1 120.9(10) . . ?
C14 C13 C18 119.3(12) . . ?
C18 C13 C1 119.8(10) . . ?
C27 C28 H28 120.3 . . ?
C27 C28 C29 119.4(9) . . ?
C29 C28 H28 120.3 . . ?
C24 C23 H23 119.8 . . ?
C22 C23 C24 120.4(9) . . ?
C22 C23 H23 119.8 . . ?
O2 C34 C33 111.2(9) . . ?
O3 C34 O2 127.1(11) . . ?
O3 C34 C33 121.7(11) . . ?
C23 C22 H22 119.7 . . ?
C23 C22 C21 120.5(8) . . ?
C21 C22 H22 119.7 . . ?
C7 C8 H8 119.7 . . ?
C7 C8 C9 120.6(10) . . ?
C9 C8 H8 119.7 . . ?
C30 C29 C28 121.5(8) . . ?
C30 C29 H29 119.2 . . ?
C28 C29 H29 119.2 . . ?
C20 C21 C22 120.9(9) . . ?
C20 C21 H21 119.5 . . ?
C22 C21 H21 119.5 . . ?
C13 C14 H14 120.1 . . ?
C13 C14 C15 119.8(12) . . ?
C15 C14 H14 120.1 . . ?
C11 C10 H10 119.3 . . ?
C11 C10 C9 121.3(11) . . ?
C9 C10 H10 119.3 . . ?
C13 C18 H18 120.0 . . ?
C13 C18 C17 119.9(12) . . ?
C17 C18 H18 120.0 . . ?
C14 C15 H15 119.5 . . ?
C16 C15 C14 121.1(13) . . ?
C16 C15 H15 119.5 . . ?
C8 C9 H9 120.8 . . ?
C10 C9 C8 118.4(12) . . ?
C10 C9 H9 120.8 . . ?
C15 C16 H16 120.7 . . ?
C17 C16 C15 118.5(14) . . ?
C17 C16 H16 120.7 . . ?
C18 C17 H17 119.3 . . ?
C16 C17 C18 121.3(13) . . ?
C16 C17 H17 119.3 . . ?
O2 C35 H35A 110.5 . . ?
O2 C35 H35B 110.5 . . ?
O2 C35 C36 106.0(13) . . ?
H35A C35 H35B 108.7 . . ?
C36 C35 H35A 110.5 . . ?
C36 C35 H35B 110.5 . . ?
C35 C36 H36A 109.5 . . ?
C35 C36 H36B 109.5 . . ?
C35 C36 H36C 109.5 . . ?
H36A C36 H36B 109.5 . . ?
H36A C36 H36C 109.5 . . ?
H36B C36 H36C 109.5 . . ?

loop_
_geom_bond_atom_site_label_1
_geom_bond_atom_site_label_2
_geom_bond_distance
_geom_bond_site_symmetry_2
_geom_bond_publ_flag
O1 C6 1.341(12) . ?
O1 C5 1.403(9) . ?
N1 N2 1.370(10) . ?
N1 C7 1.435(11) . ?
N1 C6 1.359(9) . ?
N2 C1 1.353(11) . ?
O2 C34 1.302(12) . ?
O2 C35 1.441(13) . ?
C31 C26 1.421(12) . ?
C31 C32 1.401(11) . ?
C31 C30 1.449(10) . ?
C19 C24 1.408(11) . ?
C19 C32 1.422(9) . ?
C19 C20 1.446(11) . ?
C24 C25 1.393(11) . ?
C24 C23 1.445(10) . ?
C26 C25 1.399(10) . ?
C26 C27 1.421(11) . ?
C7 C12 1.388(11) . ?
C7 C8 1.349(14) . ?
C32 C3 1.576(11) . ?
C6 C2 1.339(12) . ?
C2 C1 1.433(13) . ?
C2 C3 1.507(10) . ?
C1 C13 1.442(14) . ?
C3 H3 0.9800 . ?
C3 C4 1.485(13) . ?
C25 H25 0.9300 . ?
C4 H4 0.9300 . ?
C4 C5 1.322(13) . ?
O3 C34 1.195(11) . ?
C27 H27 0.9300 . ?
C27 C28 1.353(10) . ?
C5 C33 1.485(13) . ?
C30 H30 0.9300 . ?
C30 C29 1.345(12) . ?
C12 H12 0.9300 . ?
C12 C11 1.366(12) . ?
C33 H33A 0.9700 . ?
C33 H33B 0.9700 . ?
C33 C34 1.520(12) . ?
C20 H20 0.9300 . ?
C20 C21 1.359(9) . ?
C11 H11 0.9300 . ?
C11 C10 1.361(14) . ?
C13 C14 1.376(12) . ?
C13 C18 1.383(14) . ?
C28 H28 0.9300 . ?
C28 C29 1.408(12) . ?
C23 H23 0.9300 . ?
C23 C22 1.336(12) . ?
C22 H22 0.9300 . ?
C22 C21 1.413(12) . ?
C8 H8 0.9300 . ?
C8 C9 1.393(13) . ?
C29 H29 0.9300 . ?
C21 H21 0.9300 . ?
C14 H14 0.9300 . ?
C14 C15 1.394(15) . ?
C10 H10 0.9300 . ?
C10 C9 1.381(13) . ?
C18 H18 0.9300 . ?
C18 C17 1.385(15) . ?
C15 H15 0.9300 . ?
C15 C16 1.375(16) . ?
C9 H9 0.9300 . ?
C16 H16 0.9300 . ?
C16 C17 1.369(15) . ?
C17 H17 0.9300 . ?
C35 H35A 0.9700 . ?
C35 H35B 0.9700 . ?
C35 C36 1.547(18) . ?
C36 H36A 0.9600 . ?
C36 H36B 0.9600 . ?
C36 H36C 0.9600 . ?
